data_7025235
loop_
_publ_author_name
'Patel, Dipti'
'Lewis, William'
'Blake, Alexander J.'
'Liddle, Stephen T.'

_publ_section_title
;
 Uranium(IV) amide and halide derivatives of two tripodal
 tris(N-arylamido-dimethylsilyl)methanes.
;
_journal_issue 29
_journal_name_full 'Dalton transactions (Cambridge, England : 2003)'
_journal_page_first 6638
_journal_page_last 6647
_journal_paper_doi 10.1039/b926018h
_journal_volume 39
_journal_year 2010
_chemical_formula_moiety 'C47 H76 N4 O Si3 U, 0.5 (C6 H14)'
_chemical_formula_sum 'C50 H83 N4 O Si3 U'
_chemical_formula_weight 1078.50
_chemical_name_systematic
;
?
;
_space_group_IT_number 14
_symmetry_cell_setting monoclinic
_symmetry_space_group_name_Hall '-P 2yn'
_symmetry_space_group_name_H-M 'P 1 21/n 1'
_atom_sites_solution_hydrogens 'geom, me from difmap'
_atom_sites_solution_primary direct
_atom_sites_solution_secondary difmap
_audit_creation_method 'enCIFer editing of SHELXL97 CIF output'
_cell_angle_alpha 90.00
_cell_angle_beta 98.515(2)
_cell_angle_gamma 90.00
_cell_formula_units_Z 4
_cell_length_a 12.7504(3)
_cell_length_b 21.2641(6)
_cell_length_c 19.8990(6)
_cell_measurement_reflns_used 18989
_cell_measurement_temperature 150(2)
_cell_measurement_theta_max 27.35
_cell_measurement_theta_min 2.18
_cell_volume 5335.7(3)
_computing_cell_refinement 'Bruker SAINT version 6.36a (Bruker, 2000)'
_computing_data_collection 'Bruker SMART version 5.625 (Bruker, 2001)'
_computing_data_reduction 'Bruker SAINT; Bruker SHELXTL (Bruker, 2001)'
_computing_molecular_graphics 'Bruker SHELXTL'
_computing_publication_material 'enCIFer(Allen et al.,2004);PLATON(Spek,2003)'
_computing_structure_refinement 'SHELXL-97 (Sheldrick, 1997)'
_computing_structure_solution 'Bruker SHELXTL'
_diffrn_ambient_temperature 150(2)
_diffrn_measured_fraction_theta_full 0.998
_diffrn_measured_fraction_theta_max 0.994
_diffrn_measurement_device_type 'Bruker SMART APEX CCD diffractometer'
_diffrn_measurement_method '\w rotation with narrow frames'
_diffrn_radiation_monochromator graphite
_diffrn_radiation_source 'normal-focus sealed tube'
_diffrn_radiation_type MoK\a
_diffrn_radiation_wavelength 0.71073
_diffrn_reflns_av_R_equivalents 0.0433
_diffrn_reflns_av_sigmaI/netI 0.0339
_diffrn_reflns_limit_h_max 16
_diffrn_reflns_limit_h_min -16
_diffrn_reflns_limit_k_max 27
_diffrn_reflns_limit_k_min -27
_diffrn_reflns_limit_l_max 25
_diffrn_reflns_limit_l_min -25
_diffrn_reflns_number 52857
_diffrn_reflns_theta_full 26.00
_diffrn_reflns_theta_max 27.38
_diffrn_reflns_theta_min 1.78
_diffrn_standards_decay_% 0
_diffrn_standards_number 0
_exptl_absorpt_coefficient_mu 3.146
_exptl_absorpt_correction_T_max 0.43
_exptl_absorpt_correction_T_min 0.36
_exptl_absorpt_correction_type multi-scan
_exptl_absorpt_process_details 'SADABS 2007/2'
_exptl_crystal_colour Brown
_exptl_crystal_density_diffrn 1.343
_exptl_crystal_density_method 'not measured'
_exptl_crystal_description Block
_exptl_crystal_F_000 2212
_exptl_crystal_size_max 0.30
_exptl_crystal_size_mid 0.26
_exptl_crystal_size_min 0.23
_refine_diff_density_max 1.401
_refine_diff_density_min -0.569
_refine_diff_density_rms 0.093
_refine_ls_extinction_method none
_refine_ls_goodness_of_fit_ref 1.050
_refine_ls_hydrogen_treatment constr
_refine_ls_matrix_type full
_refine_ls_number_parameters 568
_refine_ls_number_reflns 12052
_refine_ls_number_restraints 0
_refine_ls_restrained_S_all 1.050
_refine_ls_R_factor_all 0.0415
_refine_ls_R_factor_gt 0.0314
_refine_ls_shift/su_max 0.003
_refine_ls_shift/su_mean 0.000
_refine_ls_structure_factor_coef Fsqd
_refine_ls_weighting_details 'calc w=1/[\s^2^(Fo^2^)+(0.0427P)^2^+1.9480P] where P=(Fo^2^+2Fc^2^)/3'
_refine_ls_weighting_scheme calc
_refine_ls_wR_factor_gt 0.0763
_refine_ls_wR_factor_ref 0.0795
_reflns_number_gt 9854
_reflns_number_total 12052
_reflns_threshold_expression I>2\s(I)
_cod_data_source_file b926018h.txt
_cod_data_source_block udpsid
_cod_depositor_comments
;
The following automatic conversions were performed:

'_symmetry_cell_setting' value 'Monoclinic' changed to 'monoclinic'
according to /home/saulius/struct/CIF-dictionaries/cif_core.dic
dictionary named 'cif_core.dic' version 2.4.2 from
2011-04-26.

'_exptl_absorpt_correction_type' value 'MULTI-SCAN'
changed to 'multi-scan' according to
/home/saulius/struct/CIF-dictionaries/cif_core.dic dictionary named
'cif_core.dic' version 2.4.2 from 2011-04-26.

Automatic conversion script
Id: cif_fix_values 1891 2012-01-12 08:04:46Z andrius 
;
_cod_original_sg_symbol_H-M P2(1)/n
_cod_database_code 7025235

loop_
_symmetry_equiv_pos_as_xyz
'x, y, z'
'-x+1/2, y+1/2, -z+1/2'
'-x, -y, -z'
'x-1/2, -y-1/2, z-1/2'

loop_
_atom_site_label
_atom_site_type_symbol
_atom_site_fract_x
_atom_site_fract_y
_atom_site_fract_z
_atom_site_U_iso_or_equiv
_atom_site_adp_type
_atom_site_occupancy
_atom_site_symmetry_multiplicity
_atom_site_calc_flag
_atom_site_refinement_flags
_atom_site_disorder_assembly
_atom_site_disorder_group
U1 U 0.936207(9) 0.214191(5) 0.608581(6) 0.02426(5) Uani 1 1 d . A .
N1 N 0.8480(2) 0.29772(13) 0.55652(15) 0.0323(6) Uani 1 1 d . . .
N2 N 1.0450(2) 0.20261(13) 0.52939(15) 0.0316(6) Uani 1 1 d . . .
N3 N 0.8008(2) 0.14706(14) 0.57310(14) 0.0319(6) Uani 1 1 d . . .
N4 N 0.9825(2) 0.25246(15) 0.71197(14) 0.0343(7) Uani 1 1 d . . .
Si1 Si 0.77451(8) 0.27961(5) 0.47798(5) 0.0330(2) Uani 1 1 d . A .
Si2 Si 0.98321(8) 0.21315(5) 0.44640(5) 0.0389(2) Uani 1 1 d . A .
Si3 Si 0.78787(8) 0.13157(5) 0.48638(5) 0.0327(2) Uani 1 1 d . A .
O1 O 1.0351(2) 0.11601(13) 0.65774(14) 0.0463(7) Uani 1 1 d . . .
C1 C 0.8363(3) 0.20617(17) 0.44798(18) 0.0333(8) Uani 1 1 d . . .
H1A H 0.8054 0.2033 0.3989 0.040 Uiso 1 1 calc R A .
C2 C 0.7709(4) 0.3452(2) 0.4140(2) 0.0550(11) Uani 1 1 d . . .
H2A H 0.7343 0.3307 0.3699 0.083 Uiso 1 1 calc R A .
H2B H 0.8435 0.3576 0.4095 0.083 Uiso 1 1 calc R . .
H2C H 0.7330 0.3813 0.4293 0.083 Uiso 1 1 calc R . .
C3 C 0.6313(3) 0.2692(2) 0.4879(2) 0.0434(9) Uani 1 1 d . . .
H3A H 0.5900 0.2593 0.4436 0.065 Uiso 1 1 calc R A .
H3B H 0.6046 0.3081 0.5055 0.065 Uiso 1 1 calc R . .
H3C H 0.6247 0.2347 0.5196 0.065 Uiso 1 1 calc R . .
C4 C 0.8292(3) 0.35659(18) 0.58598(19) 0.0399(8) Uani 1 1 d . . .
C5 C 0.8907(5) 0.4095(2) 0.5750(2) 0.0620(13) Uani 1 1 d . . .
H5A H 0.9439 0.4063 0.5464 0.074 Uiso 1 1 calc R . .
C6 C 0.8733(6) 0.4672(2) 0.6065(3) 0.0825(19) Uani 1 1 d . . .
C7 C 0.7960(6) 0.4713(3) 0.6479(3) 0.087(2) Uani 1 1 d . . .
H7A H 0.7846 0.5105 0.6686 0.104 Uiso 1 1 calc R . .
C8 C 0.7354(5) 0.4208(3) 0.6600(3) 0.0749(16) Uani 1 1 d . . .
C9 C 0.7509(3) 0.3629(2) 0.6288(2) 0.0497(10) Uani 1 1 d . . .
H9A H 0.7084 0.3278 0.6366 0.060 Uiso 1 1 calc R . .
C10 C 0.9435(8) 0.5246(3) 0.5937(4) 0.154(4) Uani 1 1 d . . .
H10A H 0.9700 0.5449 0.6371 0.231 Uiso 1 1 calc R . .
H10B H 0.9012 0.5548 0.5639 0.231 Uiso 1 1 calc R . .
H10C H 1.0035 0.5103 0.5722 0.231 Uiso 1 1 calc R . .
C11 C 0.6504(5) 0.4254(4) 0.7071(4) 0.118(3) Uani 1 1 d . . .
H11A H 0.6433 0.4693 0.7208 0.177 Uiso 1 1 calc R . .
H11B H 0.6714 0.3995 0.7476 0.177 Uiso 1 1 calc R . .
H11C H 0.5824 0.4105 0.6830 0.177 Uiso 1 1 calc R . .
C12 C 1.0278(4) 0.1557(3) 0.3851(2) 0.0631(14) Uani 1 1 d . . .
H12A H 0.9844 0.1608 0.3405 0.095 Uiso 1 1 calc R A .
H12B H 1.0201 0.1128 0.4016 0.095 Uiso 1 1 calc R . .
H12C H 1.1024 0.1636 0.3811 0.095 Uiso 1 1 calc R . .
C13 C 1.0195(4) 0.2927(2) 0.4153(3) 0.0663(15) Uani 1 1 d . . .
H13A H 0.9780 0.3010 0.3707 0.099 Uiso 1 1 calc R A .
H13B H 1.0952 0.2935 0.4115 0.099 Uiso 1 1 calc R . .
H13C H 1.0041 0.3251 0.4475 0.099 Uiso 1 1 calc R . .
C14 C 1.1575(3) 0.19887(17) 0.53915(18) 0.0324(8) Uani 1 1 d . . .
C15 C 1.2207(3) 0.2519(2) 0.5530(2) 0.0457(10) Uani 1 1 d . . .
H15A H 1.1878 0.2917 0.5557 0.055 Uiso 1 1 calc R . .
C16 C 1.3314(3) 0.2481(2) 0.5630(2) 0.0531(12) Uani 1 1 d . . .
C17 C 1.3788(3) 0.1894(2) 0.5591(2) 0.0466(10) Uani 1 1 d . . .
H17A H 1.4539 0.1863 0.5664 0.056 Uiso 1 1 calc R . .
C18 C 1.3193(3) 0.1358(2) 0.5451(2) 0.0447(9) Uani 1 1 d . . .
C19 C 1.2083(3) 0.14115(19) 0.5355(2) 0.0398(8) Uani 1 1 d . . .
H19A H 1.1665 0.1043 0.5263 0.048 Uiso 1 1 calc R . .
C20 C 1.3976(4) 0.3076(3) 0.5745(4) 0.091(2) Uani 1 1 d . . .
H20A H 1.3525 0.3426 0.5848 0.137 Uiso 1 1 calc R . .
H20B H 1.4283 0.3174 0.5334 0.137 Uiso 1 1 calc R . .
H20C H 1.4547 0.3012 0.6126 0.137 Uiso 1 1 calc R . .
C21 C 1.3721(4) 0.0721(2) 0.5418(3) 0.0754(16) Uani 1 1 d . . .
H21A H 1.4483 0.0780 0.5416 0.113 Uiso 1 1 calc R . .
H21B H 1.3411 0.0503 0.5002 0.113 Uiso 1 1 calc R . .
H21C H 1.3610 0.0470 0.5814 0.113 Uiso 1 1 calc R . .
C22 C 0.8672(3) 0.0613(2) 0.4671(2) 0.0532(11) Uani 1 1 d . . .
H22A H 0.8620 0.0563 0.4178 0.080 Uiso 1 1 calc R A .
H22B H 0.8394 0.0236 0.4867 0.080 Uiso 1 1 calc R . .
H22C H 0.9416 0.0674 0.4868 0.080 Uiso 1 1 calc R . .
C23 C 0.6470(3) 0.1128(2) 0.4499(2) 0.0468(10) Uani 1 1 d . . .
H23A H 0.6420 0.1063 0.4008 0.070 Uiso 1 1 calc R A .
H23B H 0.6009 0.1478 0.4586 0.070 Uiso 1 1 calc R . .
H23C H 0.6245 0.0745 0.4712 0.070 Uiso 1 1 calc R . .
C24 C 0.7198(15) 0.1305(7) 0.6195(10) 0.034(4) Uani 0.38(3) 1 d PG A 1
C25 C 0.6938(13) 0.0677(7) 0.6271(9) 0.033(3) Uani 0.38(3) 1 d PG A 1
H25A H 0.7264 0.0360 0.6037 0.039 Uiso 0.38(3) 1 calc PR A 1
C26 C 0.6201(11) 0.0513(9) 0.6690(9) 0.049(5) Uani 0.38(3) 1 d PG A 1
C27 C 0.5724(10) 0.0977(12) 0.7033(7) 0.061(6) Uani 0.38(3) 1 d PG A 1
H27A H 0.5220 0.0865 0.7319 0.073 Uiso 0.38(3) 1 calc PR A 1
C28 C 0.5984(12) 0.1605(11) 0.6957(7) 0.049(4) Uani 0.38(3) 1 d PG A 1
C29 C 0.6722(15) 0.1769(8) 0.6538(10) 0.033(3) Uani 0.38(3) 1 d PG A 1
H29A H 0.6900 0.2199 0.6486 0.040 Uiso 0.38(3) 1 calc PR A 1
C30 C 0.583(2) -0.0172(12) 0.6732(15) 0.080(8) Uani 0.38(3) 1 d P A 1
H30A H 0.5949 -0.0310 0.7207 0.120 Uiso 0.38(3) 1 calc PR A 1
H30B H 0.6239 -0.0441 0.6464 0.120 Uiso 0.38(3) 1 calc PR A 1
H30C H 0.5077 -0.0202 0.6551 0.120 Uiso 0.38(3) 1 calc PR A 1
C31 C 0.5460(18) 0.2135(15) 0.7294(12) 0.077(6) Uani 0.38(3) 1 d P A 1
H31A H 0.5425 0.2024 0.7768 0.115 Uiso 0.38(3) 1 calc PR A 1
H31B H 0.4742 0.2202 0.7053 0.115 Uiso 0.38(3) 1 calc PR A 1
H31C H 0.5876 0.2521 0.7279 0.115 Uiso 0.38(3) 1 calc PR A 1
C24A C 0.7313(9) 0.1174(5) 0.6109(6) 0.030(2) Uani 0.62(3) 1 d PG A 2
C25A C 0.7175(9) 0.0525(5) 0.6117(6) 0.039(2) Uani 0.62(3) 1 d PG A 2
H25B H 0.7559 0.0263 0.5854 0.046 Uiso 0.62(3) 1 calc PR A 2
C26A C 0.6475(9) 0.0262(7) 0.6511(5) 0.052(3) Uani 0.62(3) 1 d PG A 2
C27A C 0.5913(7) 0.0646(9) 0.6897(5) 0.063(5) Uani 0.62(3) 1 d PG A 2
H27B H 0.5435 0.0466 0.7166 0.076 Uiso 0.62(3) 1 calc PR A 2
C28A C 0.6051(7) 0.1294(9) 0.6888(5) 0.061(4) Uani 0.62(3) 1 d PG A 2
C29A C 0.6751(9) 0.1558(6) 0.6494(6) 0.035(2) Uani 0.62(3) 1 d PG A 2
H29B H 0.6845 0.2001 0.6488 0.042 Uiso 0.62(3) 1 calc PR A 2
C30A C 0.6318(17) -0.0455(9) 0.6517(8) 0.093(6) Uani 0.62(3) 1 d P A 2
H30D H 0.6866 -0.0659 0.6295 0.139 Uiso 0.62(3) 1 calc PR A 2
H30E H 0.5617 -0.0561 0.6271 0.139 Uiso 0.62(3) 1 calc PR A 2
H30F H 0.6372 -0.0603 0.6987 0.139 Uiso 0.62(3) 1 calc PR A 2
C31A C 0.5404(11) 0.1704(14) 0.7289(7) 0.097(7) Uani 0.62(3) 1 d P A 2
H31D H 0.5645 0.2141 0.7273 0.145 Uiso 0.62(3) 1 calc PR A 2
H31E H 0.5494 0.1561 0.7762 0.145 Uiso 0.62(3) 1 calc PR A 2
H31F H 0.4654 0.1678 0.7092 0.145 Uiso 0.62(3) 1 calc PR A 2
C32 C 0.9500(3) 0.2401(2) 0.77915(19) 0.0440(9) Uani 1 1 d . A .
H32A H 1.0104 0.2520 0.8149 0.053 Uiso 1 1 calc R . .
C33 C 0.9277(4) 0.1686(3) 0.7872(2) 0.0632(13) Uani 1 1 d . . .
H33A H 0.8708 0.1556 0.7504 0.076 Uiso 1 1 calc R A .
H33B H 0.9924 0.1447 0.7814 0.076 Uiso 1 1 calc R . .
C34 C 0.8949(4) 0.1513(3) 0.8552(3) 0.0741(16) Uani 1 1 d . A .
H34A H 0.8786 0.1058 0.8555 0.089 Uiso 1 1 calc R . .
H34B H 0.9549 0.1595 0.8918 0.089 Uiso 1 1 calc R . .
C35 C 0.8034(5) 0.1865(4) 0.8688(3) 0.0898(19) Uani 1 1 d . . .
H35A H 0.7884 0.1758 0.9148 0.108 Uiso 1 1 calc R A .
H35B H 0.7411 0.1738 0.8358 0.108 Uiso 1 1 calc R . .
C36 C 0.8176(5) 0.2554(4) 0.8644(3) 0.095(2) Uani 1 1 d . A .
H36A H 0.8720 0.2692 0.9022 0.114 Uiso 1 1 calc R . .
H36B H 0.7501 0.2765 0.8696 0.114 Uiso 1 1 calc R . .
C37 C 0.8536(4) 0.2765(3) 0.7923(3) 0.0793(18) Uani 1 1 d . . .
H37A H 0.7946 0.2689 0.7549 0.095 Uiso 1 1 calc R A .
H37B H 0.8697 0.3221 0.7934 0.095 Uiso 1 1 calc R . .
C38 C 1.0655(3) 0.29932(19) 0.7100(2) 0.0442(10) Uani 1 1 d . A .
H38A H 1.0728 0.3044 0.6609 0.053 Uiso 1 1 calc R . .
C39 C 1.0380(5) 0.3640(2) 0.7342(3) 0.0729(15) Uani 1 1 d . . .
H39A H 1.0335 0.3623 0.7835 0.088 Uiso 1 1 calc R A .
H39B H 0.9679 0.3770 0.7101 0.088 Uiso 1 1 calc R . .
C40 C 1.1212(6) 0.4120(3) 0.7215(4) 0.112(3) Uani 1 1 d . A .
H40A H 1.1038 0.4533 0.7401 0.134 Uiso 1 1 calc R . .
H40B H 1.1205 0.4169 0.6719 0.134 Uiso 1 1 calc R . .
C41 C 1.2327(5) 0.3915(3) 0.7550(4) 0.098(2) Uani 1 1 d . . .
H41A H 1.2858 0.4217 0.7428 0.118 Uiso 1 1 calc R A .
H41B H 1.2359 0.3923 0.8050 0.118 Uiso 1 1 calc R . .
C42 C 1.2596(5) 0.3272(3) 0.7333(3) 0.0839(19) Uani 1 1 d . A .
H42A H 1.3292 0.3145 0.7587 0.101 Uiso 1 1 calc R . .
H42B H 1.2658 0.3277 0.6843 0.101 Uiso 1 1 calc R . .
C43 C 1.1757(3) 0.2790(2) 0.7460(3) 0.0559(12) Uani 1 1 d . . .
H43A H 1.1743 0.2752 0.7954 0.067 Uiso 1 1 calc R A .
H43B H 1.1941 0.2374 0.7287 0.067 Uiso 1 1 calc R . .
C44 C 0.9912(4) 0.05352(19) 0.6576(3) 0.0610(13) Uani 1 1 d . A .
H44A H 0.9875 0.0342 0.6120 0.073 Uiso 1 1 calc R . .
H44B H 0.9188 0.0548 0.6700 0.073 Uiso 1 1 calc R . .
C45 C 1.0639(4) 0.0165(2) 0.7092(3) 0.0689(14) Uani 1 1 d . . .
H45A H 1.0640 -0.0287 0.6971 0.083 Uiso 1 1 calc R A .
H45B H 1.0445 0.0211 0.7553 0.083 Uiso 1 1 calc R . .
C46 C 1.1708(4) 0.0472(2) 0.7041(3) 0.0722(15) Uani 1 1 d . A .
H46A H 1.2217 0.0403 0.7461 0.087 Uiso 1 1 calc R . .
H46B H 1.2015 0.0307 0.6648 0.087 Uiso 1 1 calc R . .
C47 C 1.1427(3) 0.1152(2) 0.6950(2) 0.0543(11) Uani 1 1 d . A .
H47A H 1.1453 0.1363 0.7395 0.065 Uiso 1 1 calc R . .
H47B H 1.1923 0.1368 0.6688 0.065 Uiso 1 1 calc R . .

loop_
_atom_site_aniso_label
_atom_site_aniso_U_11
_atom_site_aniso_U_22
_atom_site_aniso_U_33
_atom_site_aniso_U_23
_atom_site_aniso_U_13
_atom_site_aniso_U_12
U1 0.02222(6) 0.02738(7) 0.02324(7) -0.00196(5) 0.00356(4) -0.00031(5)
N1 0.0336(16) 0.0294(15) 0.0338(16) -0.0024(12) 0.0042(13) 0.0008(12)
N2 0.0269(14) 0.0363(16) 0.0323(15) -0.0021(12) 0.0068(12) 0.0023(12)
N3 0.0281(14) 0.0350(15) 0.0316(15) 0.0006(13) 0.0010(12) -0.0027(12)
N4 0.0306(15) 0.0435(18) 0.0286(15) -0.0092(13) 0.0036(12) 0.0006(13)
Si1 0.0343(5) 0.0348(5) 0.0292(5) 0.0035(4) 0.0028(4) 0.0047(4)
Si2 0.0308(5) 0.0586(7) 0.0292(5) -0.0026(5) 0.0102(4) -0.0001(5)
Si3 0.0295(5) 0.0328(5) 0.0334(5) -0.0059(4) -0.0027(4) 0.0000(4)
O1 0.0504(16) 0.0429(15) 0.0423(16) 0.0022(12) -0.0047(13) 0.0123(13)
C1 0.0302(18) 0.043(2) 0.0265(17) -0.0037(15) 0.0038(14) 0.0020(15)
C2 0.071(3) 0.047(3) 0.045(2) 0.014(2) 0.003(2) 0.008(2)
C3 0.0311(19) 0.053(2) 0.044(2) -0.0044(18) -0.0018(17) 0.0124(17)
C4 0.049(2) 0.0326(19) 0.0349(19) -0.0009(16) -0.0055(16) 0.0081(17)
C5 0.101(4) 0.037(2) 0.048(3) 0.001(2) 0.010(3) -0.011(2)
C6 0.141(6) 0.030(2) 0.069(4) 0.002(2) -0.012(4) -0.011(3)
C7 0.139(6) 0.042(3) 0.071(4) -0.019(3) -0.012(4) 0.037(3)
C8 0.079(4) 0.070(4) 0.069(3) -0.024(3) -0.011(3) 0.038(3)
C9 0.049(2) 0.050(2) 0.048(2) -0.012(2) -0.0012(19) 0.013(2)
C10 0.303(14) 0.042(3) 0.115(6) -0.006(3) 0.024(7) -0.063(5)
C11 0.083(4) 0.160(7) 0.110(6) -0.069(5) 0.008(4) 0.050(5)
C12 0.043(2) 0.105(4) 0.044(3) -0.027(3) 0.014(2) 0.008(3)
C13 0.054(3) 0.093(4) 0.055(3) 0.031(3) 0.021(2) -0.006(3)
C14 0.0267(17) 0.042(2) 0.0300(18) 0.0001(15) 0.0090(14) -0.0001(14)
C15 0.036(2) 0.046(2) 0.059(3) -0.012(2) 0.0197(19) -0.0077(18)
C16 0.035(2) 0.062(3) 0.067(3) -0.020(2) 0.022(2) -0.015(2)
C17 0.0283(19) 0.066(3) 0.047(2) -0.013(2) 0.0099(17) -0.0023(19)
C18 0.0326(19) 0.056(3) 0.046(2) -0.0043(19) 0.0061(17) 0.0059(18)
C19 0.0303(18) 0.044(2) 0.045(2) -0.0073(18) 0.0047(16) -0.0039(16)
C20 0.051(3) 0.078(4) 0.151(6) -0.039(4) 0.038(4) -0.030(3)
C21 0.040(2) 0.066(3) 0.119(5) -0.018(3) 0.007(3) 0.016(2)
C22 0.050(2) 0.043(2) 0.063(3) -0.018(2) -0.003(2) 0.0046(19)
C23 0.038(2) 0.050(2) 0.048(2) -0.0032(19) -0.0089(18) -0.0075(18)
C24 0.037(10) 0.023(6) 0.038(10) 0.008(6) -0.008(6) -0.018(6)
C25 0.036(7) 0.029(7) 0.032(7) 0.004(5) 0.002(5) -0.004(6)
C26 0.029(7) 0.079(12) 0.039(9) 0.028(9) 0.008(7) -0.013(8)
C27 0.051(9) 0.080(15) 0.051(10) 0.005(10) 0.002(7) -0.011(9)
C28 0.039(7) 0.093(13) 0.017(5) -0.014(7) 0.005(5) 0.007(8)
C29 0.034(6) 0.036(8) 0.028(6) -0.007(6) 0.000(5) -0.004(6)
C30 0.067(13) 0.070(13) 0.092(15) 0.041(12) -0.023(11) -0.028(10)
C31 0.061(10) 0.123(19) 0.052(9) -0.024(12) 0.028(7) 0.017(12)
C24A 0.023(3) 0.043(5) 0.022(4) 0.000(4) 0.000(3) 0.002(4)
C25A 0.041(5) 0.039(5) 0.033(5) 0.002(4) -0.001(3) -0.005(4)
C26A 0.041(5) 0.072(7) 0.040(5) 0.022(5) -0.007(4) -0.022(5)
C27A 0.035(5) 0.119(13) 0.036(5) 0.031(7) 0.005(4) -0.033(7)
C28A 0.039(5) 0.108(12) 0.034(5) -0.011(7) 0.003(4) 0.007(6)
C29A 0.031(4) 0.049(6) 0.025(4) -0.005(5) 0.007(3) 0.002(5)
C30A 0.090(11) 0.091(11) 0.086(9) 0.047(8) -0.024(7) -0.060(9)
C31A 0.057(6) 0.19(2) 0.043(5) -0.024(10) 0.014(5) 0.007(10)
C32 0.0307(19) 0.071(3) 0.0295(19) -0.0089(19) 0.0035(15) 0.0045(19)
C33 0.056(3) 0.091(4) 0.044(3) 0.005(2) 0.011(2) -0.026(3)
C34 0.059(3) 0.115(5) 0.048(3) 0.009(3) 0.008(2) -0.026(3)
C35 0.078(4) 0.125(6) 0.067(4) 0.015(4) 0.014(3) 0.014(4)
C36 0.088(4) 0.159(6) 0.042(3) -0.006(4) 0.024(3) 0.070(5)
C37 0.060(3) 0.125(5) 0.055(3) -0.006(3) 0.014(3) 0.038(3)
C38 0.048(2) 0.051(2) 0.032(2) -0.0032(17) 0.0025(17) -0.0114(18)
C39 0.095(4) 0.040(3) 0.073(3) -0.014(2) -0.021(3) -0.004(3)
C40 0.135(6) 0.061(4) 0.121(6) -0.001(4) -0.037(5) -0.041(4)
C41 0.102(5) 0.079(4) 0.102(5) -0.006(4) -0.026(4) -0.058(4)
C42 0.068(3) 0.115(5) 0.067(4) -0.021(3) 0.006(3) -0.047(3)
C43 0.038(2) 0.068(3) 0.062(3) -0.013(2) 0.008(2) -0.012(2)
C44 0.076(3) 0.031(2) 0.066(3) -0.006(2) -0.021(2) 0.012(2)
C45 0.080(4) 0.046(3) 0.072(3) 0.010(2) -0.018(3) 0.010(2)
C46 0.069(3) 0.061(3) 0.077(4) -0.001(3) -0.018(3) 0.019(3)
C47 0.048(2) 0.061(3) 0.048(3) 0.002(2) -0.010(2) 0.013(2)

loop_
_atom_type_symbol
_atom_type_description
_atom_type_scat_dispersion_real
_atom_type_scat_dispersion_imag
_atom_type_scat_source
C C 0.0033 0.0016 'International Tables Vol C Tables 4.2.6.8 and 6.1.1.4'
H H 0.0000 0.0000 'International Tables Vol C Tables 4.2.6.8 and 6.1.1.4'
N N 0.0061 0.0033 'International Tables Vol C Tables 4.2.6.8 and 6.1.1.4'
Si Si 0.0817 0.0704 'International Tables Vol C Tables 4.2.6.8 and 6.1.1.4'
U U -9.6767 9.6646 'International Tables Vol C Tables 4.2.6.8 and 6.1.1.4'
O O 0.0106 0.0060 'International Tables Vol C Tables 4.2.6.8 and 6.1.1.4'

loop_
_geom_angle_atom_site_label_1
_geom_angle_atom_site_label_2
_geom_angle_atom_site_label_3
_geom_angle
N4 U1 N2 125.59(11)
N4 U1 N1 100.53(11)
N2 U1 N1 94.64(11)
N4 U1 N3 127.36(11)
N2 U1 N3 103.38(10)
N1 U1 N3 92.72(10)
N4 U1 O1 84.03(10)
N2 U1 O1 81.91(10)
N1 U1 O1 175.36(9)
N3 U1 O1 85.11(10)
N4 U1 C38 27.27(11)
N2 U1 C38 101.60(11)
N1 U1 C38 91.18(11)
N3 U1 C38 154.31(11)
O1 U1 C38 92.55(10)
C4 N1 Si1 117.7(2)
C4 N1 U1 127.2(2)
Si1 N1 U1 113.64(14)
C14 N2 Si2 116.4(2)
C14 N2 U1 128.4(2)
Si2 N2 U1 114.22(14)
C24A N3 C24 13.6(7)
C24A N3 Si3 118.3(6)
C24 N3 Si3 125.7(8)
C24A N3 U1 129.2(6)
C24 N3 U1 120.6(8)
Si3 N3 U1 112.54(14)
C38 N4 C32 116.5(3)
C38 N4 U1 108.7(2)
C32 N4 U1 134.7(2)
N1 Si1 C3 109.52(17)
N1 Si1 C2 113.51(19)
C3 Si1 C2 103.4(2)
N1 Si1 C1 105.83(15)
C3 Si1 C1 113.19(17)
C2 Si1 C1 111.62(19)
N2 Si2 C12 113.38(19)
N2 Si2 C13 109.3(2)
C12 Si2 C13 105.0(3)
N2 Si2 C1 106.63(15)
C12 Si2 C1 110.99(19)
C13 Si2 C1 111.7(2)
N3 Si3 C22 112.26(18)
N3 Si3 C23 111.62(17)
C22 Si3 C23 105.41(19)
N3 Si3 C1 104.57(15)
C22 Si3 C1 111.42(19)
C23 Si3 C1 111.73(18)
C44 O1 C47 109.0(3)
C44 O1 U1 125.6(2)
C47 O1 U1 125.2(2)
Si2 C1 Si1 113.77(19)
Si2 C1 Si3 117.05(19)
Si1 C1 Si3 112.82(18)
Si2 C1 H1A 103.7
Si1 C1 H1A 103.7
Si3 C1 H1A 103.7
Si1 C2 H2A 109.5
Si1 C2 H2B 109.5
H2A C2 H2B 109.5
Si1 C2 H2C 109.5
H2A C2 H2C 109.5
H2B C2 H2C 109.5
Si1 C3 H3A 109.5
Si1 C3 H3B 109.5
H3A C3 H3B 109.5
Si1 C3 H3C 109.5
H3A C3 H3C 109.5
H3B C3 H3C 109.5
C5 C4 C9 118.6(4)
C5 C4 N1 120.6(4)
C9 C4 N1 120.8(4)
C4 C5 C6 119.9(5)
C4 C5 H5A 120.1
C6 C5 H5A 120.1
C7 C6 C5 119.7(5)
C7 C6 C10 121.9(6)
C5 C6 C10 118.5(7)
C8 C7 C6 122.0(5)
C8 C7 H7A 119.0
C6 C7 H7A 119.0
C7 C8 C9 119.3(5)
C7 C8 C11 121.7(5)
C9 C8 C11 119.0(6)
C8 C9 C4 120.6(5)
C8 C9 H9A 119.7
C4 C9 H9A 119.7
C6 C10 H10A 109.5
C6 C10 H10B 109.5
H10A C10 H10B 109.5
C6 C10 H10C 109.5
H10A C10 H10C 109.5
H10B C10 H10C 109.5
C8 C11 H11A 109.5
C8 C11 H11B 109.5
H11A C11 H11B 109.5
C8 C11 H11C 109.5
H11A C11 H11C 109.5
H11B C11 H11C 109.5
Si2 C12 H12A 109.5
Si2 C12 H12B 109.5
H12A C12 H12B 109.5
Si2 C12 H12C 109.5
H12A C12 H12C 109.5
H12B C12 H12C 109.5
Si2 C13 H13A 109.5
Si2 C13 H13B 109.5
H13A C13 H13B 109.5
Si2 C13 H13C 109.5
H13A C13 H13C 109.5
H13B C13 H13C 109.5
C15 C14 C19 117.7(3)
C15 C14 N2 121.7(3)
C19 C14 N2 120.6(3)
C14 C15 C16 121.6(4)
C14 C15 H15A 119.2
C16 C15 H15A 119.2
C17 C16 C15 118.7(4)
C17 C16 C20 121.2(4)
C15 C16 C20 120.0(4)
C18 C17 C16 121.5(4)
C18 C17 H17A 119.2
C16 C17 H17A 119.2
C17 C18 C19 118.4(4)
C17 C18 C21 120.9(4)
C19 C18 C21 120.7(4)
C14 C19 C18 122.0(4)
C14 C19 H19A 119.0
C18 C19 H19A 119.0
C16 C20 H20A 109.5
C16 C20 H20B 109.5
H20A C20 H20B 109.5
C16 C20 H20C 109.5
H20A C20 H20C 109.5
H20B C20 H20C 109.5
C18 C21 H21A 109.5
C18 C21 H21B 109.5
H21A C21 H21B 109.5
C18 C21 H21C 109.5
H21A C21 H21C 109.5
H21B C21 H21C 109.5
Si3 C22 H22A 109.5
Si3 C22 H22B 109.5
H22A C22 H22B 109.5
Si3 C22 H22C 109.5
H22A C22 H22C 109.5
H22B C22 H22C 109.5
Si3 C23 H23A 109.5
Si3 C23 H23B 109.5
H23A C23 H23B 109.5
Si3 C23 H23C 109.5
H23A C23 H23C 109.5
H23B C23 H23C 109.5
C25 C24 C29 120.0
C25 C24 N3 118.8(8)
C29 C24 N3 121.2(8)
C24 C25 C26 120.0
C24 C25 H25A 120.0
C26 C25 H25A 120.0
C27 C26 C25 120.0
C27 C26 C30 119.1(10)
C25 C26 C30 120.6(10)
C26 C27 C28 120.0
C26 C27 H27A 120.0
C28 C27 H27A 120.0
C29 C28 C27 120.0
C29 C28 C31 117.4(11)
C27 C28 C31 122.6(11)
C28 C29 C24 120.0
C28 C29 H29A 120.0
C24 C29 H29A 120.0
C25A C24A C29A 120.0
C25A C24A N3 123.2(5)
C29A C24A N3 116.8(6)
C24A C25A C26A 120.0
C24A C25A H25B 120.0
C26A C25A H25B 120.0
C27A C26A C25A 120.0
C27A C26A C30A 120.1(7)
C25A C26A C30A 119.9(7)
C26A C27A C28A 120.0
C26A C27A H27B 120.0
C28A C27A H27B 120.0
C27A C28A C29A 120.0
C27A C28A C31A 119.2(8)
C29A C28A C31A 120.8(8)
C28A C29A C24A 120.0
C28A C29A H29B 120.0
C24A C29A H29B 120.0
C26A C30A H30D 109.5
C26A C30A H30E 109.5
H30D C30A H30E 109.5
C26A C30A H30F 109.5
H30D C30A H30F 109.5
H30E C30A H30F 109.5
C28A C31A H31D 109.5
C28A C31A H31E 109.5
H31D C31A H31E 109.5
C28A C31A H31F 109.5
H31D C31A H31F 109.5
H31E C31A H31F 109.5
N4 C32 C37 114.2(4)
N4 C32 C33 110.2(3)
C37 C32 C33 108.5(4)
N4 C32 H32A 107.9
C37 C32 H32A 107.9
C33 C32 H32A 107.9
C34 C33 C32 113.9(4)
C34 C33 H33A 108.8
C32 C33 H33A 108.8
C34 C33 H33B 108.8
C32 C33 H33B 108.8
H33A C33 H33B 107.7
C35 C34 C33 112.1(5)
C35 C34 H34A 109.2
C33 C34 H34A 109.2
C35 C34 H34B 109.2
C33 C34 H34B 109.2
H34A C34 H34B 107.9
C34 C35 C36 113.1(5)
C34 C35 H35A 109.0
C36 C35 H35A 109.0
C34 C35 H35B 109.0
C36 C35 H35B 109.0
H35A C35 H35B 107.8
C35 C36 C37 112.1(5)
C35 C36 H36A 109.2
C37 C36 H36A 109.2
C35 C36 H36B 109.2
C37 C36 H36B 109.2
H36A C36 H36B 107.9
C32 C37 C36 110.7(4)
C32 C37 H37A 109.5
C36 C37 H37A 109.5
C32 C37 H37B 109.5
C36 C37 H37B 109.5
H37A C37 H37B 108.1
N4 C38 C39 114.1(4)
N4 C38 C43 114.3(3)
C39 C38 C43 110.1(4)
N4 C38 U1 43.99(16)
C39 C38 U1 129.0(3)
C43 C38 U1 120.9(3)
N4 C38 H38A 105.8
C39 C38 H38A 105.8
C43 C38 H38A 105.8
U1 C38 H38A 62.1
C38 C39 C40 110.9(5)
C38 C39 H39A 109.5
C40 C39 H39A 109.5
C38 C39 H39B 109.5
C40 C39 H39B 109.5
H39A C39 H39B 108.0
C39 C40 C41 111.0(5)
C39 C40 H40A 109.4
C41 C40 H40A 109.4
C39 C40 H40B 109.4
C41 C40 H40B 109.4
H40A C40 H40B 108.0
C42 C41 C40 111.9(5)
C42 C41 H41A 109.2
C40 C41 H41A 109.2
C42 C41 H41B 109.2
C40 C41 H41B 109.2
H41A C41 H41B 107.9
C41 C42 C43 111.7(5)
C41 C42 H42A 109.3
C43 C42 H42A 109.3
C41 C42 H42B 109.3
C43 C42 H42B 109.3
H42A C42 H42B 107.9
C42 C43 C38 110.4(4)
C42 C43 H43A 109.6
C38 C43 H43A 109.6
C42 C43 H43B 109.6
C38 C43 H43B 109.6
H43A C43 H43B 108.1
O1 C44 C45 106.4(4)
O1 C44 H44A 110.4
C45 C44 H44A 110.4
O1 C44 H44B 110.4
C45 C44 H44B 110.4
H44A C44 H44B 108.6
C44 C45 C46 101.4(4)
C44 C45 H45A 111.5
C46 C45 H45A 111.5
C44 C45 H45B 111.5
C46 C45 H45B 111.5
H45A C45 H45B 109.3
C47 C46 C45 102.8(4)
C47 C46 H46A 111.2
C45 C46 H46A 111.2
C47 C46 H46B 111.2
C45 C46 H46B 111.2
H46A C46 H46B 109.1
O1 C47 C46 105.3(4)
O1 C47 H47A 110.7
C46 C47 H47A 110.7
O1 C47 H47B 110.7
C46 C47 H47B 110.7
H47A C47 H47B 108.8

loop_
_geom_bond_atom_site_label_1
_geom_bond_atom_site_label_2
_geom_bond_distance
U1 N4 2.210(3)
U1 N2 2.262(3)
U1 N1 2.269(3)
U1 N3 2.271(3)
U1 O1 2.557(3)
U1 C38 3.013(4)
N1 C4 1.418(5)
N1 Si1 1.742(3)
N2 C14 1.421(4)
N2 Si2 1.736(3)
N3 C24A 1.395(6)
N3 C24 1.525(12)
N3 Si3 1.741(3)
N4 C38 1.458(5)
N4 C32 1.480(5)
Si1 C3 1.878(4)
Si1 C2 1.884(4)
Si1 C1 1.885(4)
Si2 C12 1.873(4)
Si2 C13 1.883(5)
Si2 C1 1.884(4)
Si3 C22 1.875(4)
Si3 C23 1.878(4)
Si3 C1 1.903(4)
O1 C44 1.442(5)
O1 C47 1.460(5)
C1 H1A 1.0000
C2 H2A 0.9800
C2 H2B 0.9800
C2 H2C 0.9800
C3 H3A 0.9800
C3 H3B 0.9800
C3 H3C 0.9800
C4 C5 1.407(6)
C4 C9 1.411(6)
C5 C6 1.412(7)
C5 H5A 0.9500
C6 C7 1.377(9)
C6 C10 1.556(8)
C7 C8 1.367(9)
C7 H7A 0.9500
C8 C9 1.406(6)
C8 C11 1.537(9)
C9 H9A 0.9500
C10 H10A 0.9800
C10 H10B 0.9800
C10 H10C 0.9800
C11 H11A 0.9800
C11 H11B 0.9800
C11 H11C 0.9800
C12 H12A 0.9800
C12 H12B 0.9800
C12 H12C 0.9800
C13 H13A 0.9800
C13 H13B 0.9800
C13 H13C 0.9800
C14 C15 1.389(5)
C14 C19 1.395(5)
C15 C16 1.399(5)
C15 H15A 0.9500
C16 C17 1.394(6)
C16 C20 1.520(7)
C17 C18 1.374(6)
C17 H17A 0.9500
C18 C19 1.405(5)
C18 C21 1.518(6)
C19 H19A 0.9500
C20 H20A 0.9800
C20 H20B 0.9800
C20 H20C 0.9800
C21 H21A 0.9800
C21 H21B 0.9800
C21 H21C 0.9800
C22 H22A 0.9800
C22 H22B 0.9800
C22 H22C 0.9800
C23 H23A 0.9800
C23 H23B 0.9800
C23 H23C 0.9800
C24 C25 1.3900
C24 C29 1.3900
C25 C26 1.3900
C25 H25A 0.9500
C26 C27 1.3900
C26 C30 1.54(2)
C27 C28 1.3900
C27 H27A 0.9500
C28 C29 1.3900
C28 C31 1.516(18)
C29 H29A 0.9500
C30 H30A 0.9800
C30 H30B 0.9800
C30 H30C 0.9800
C31 H31A 0.9800
C31 H31B 0.9800
C31 H31C 0.9800
C24A C25A 1.3900
C24A C29A 1.3900
C25A C26A 1.3900
C25A H25B 0.9500
C26A C27A 1.3900
C26A C30A 1.537(13)
C27A C28A 1.3900
C27A H27B 0.9500
C28A C29A 1.3900
C28A C31A 1.507(13)
C29A H29B 0.9500
C30A H30D 0.9800
C30A H30E 0.9800
C30A H30F 0.9800
C31A H31D 0.9800
C31A H31E 0.9800
C31A H31F 0.9800
C32 C37 1.509(6)
C32 C33 1.558(7)
C32 H32A 1.0000
C33 C34 1.520(6)
C33 H33A 0.9900
C33 H33B 0.9900
C34 C35 1.446(8)
C34 H34A 0.9900
C34 H34B 0.9900
C35 C36 1.478(10)
C35 H35A 0.9900
C35 H35B 0.9900
C36 C37 1.633(8)
C36 H36A 0.9900
C36 H36B 0.9900
C37 H37A 0.9900
C37 H37B 0.9900
C38 C39 1.515(6)
C38 C43 1.542(6)
C38 H38A 1.0000
C39 C40 1.521(8)
C39 H39A 0.9900
C39 H39B 0.9900
C40 C41 1.541(9)
C40 H40A 0.9900
C40 H40B 0.9900
C41 C42 1.490(9)
C41 H41A 0.9900
C41 H41B 0.9900
C42 C43 1.528(7)
C42 H42A 0.9900
C42 H42B 0.9900
C43 H43A 0.9900
C43 H43B 0.9900
C44 C45 1.500(6)
C44 H44A 0.9900
C44 H44B 0.9900
C45 C46 1.527(7)
C45 H45A 0.9900
C45 H45B 0.9900
C46 C47 1.496(6)
C46 H46A 0.9900
C46 H46B 0.9900
C47 H47A 0.9900
C47 H47B 0.9900
